data_1513571
loop_
_publ_author_name
'Dubey, Ritesh'
'Pavan, Mysore S.'
'Guru Row, Tayur N.'
'Desiraju, Gautam R.'

_publ_section_title
;
 Crystal landscape in the orcinol:4,4'-bipyridine system: synthon
 modularity, polymorphism and transferability of multipole charge density
 parameters
;
_journal_issue 1
_journal_name_full IUCrJ
_journal_page_first 8
_journal_page_last 18
_journal_paper_doi 10.1107/S2052252513024421
_journal_volume 1
_journal_year 2014
_chemical_compound_source 'see text'
_chemical_formula_moiety '3(C10 H8 N2), 2(C7 H8 O2)'
_chemical_formula_sum 'C44 H40 N6 O4'
_chemical_formula_weight 716.84
_chemical_name_systematic ?
_space_group_IT_number 14
_symmetry_cell_setting monoclinic
_symmetry_Int_Tables_number 14
_symmetry_space_group_name_Hall '-P 2yn'
_symmetry_space_group_name_H-M 'P 1 21/n 1'
_atom_sites_solution_hydrogens difmap
_cell_angle_alpha 90
_cell_angle_beta 97.827(3)
_cell_angle_gamma 90
_cell_formula_units_Z 6
_cell_length_a 9.2233(3)
_cell_length_b 36.2938(12)
_cell_length_c 16.5853(5)
_cell_measurement_reflns_used 6337
_cell_measurement_temperature 140
_cell_measurement_theta_max 27.4502
_cell_measurement_theta_min 2.3958
_cell_volume 5500.2(3)
_computing_cell_refinement
;
CrysAlisPro, Agilent Technologies,
Version 1.171.35.19 (release 27-10-2011 CrysAlis171 .NET)
(compiled Oct 27 2011,15:02:11)
;
_computing_data_collection
;
CrysAlisPro, Agilent Technologies,
Version 1.171.35.19 (release 27-10-2011 CrysAlis171 .NET)
(compiled Oct 27 2011,15:02:11)
;
_computing_data_reduction
;
CrysAlisPro, Agilent Technologies,
Version 1.171.35.19 (release 27-10-2011 CrysAlis171 .NET)
(compiled Oct 27 2011,15:02:11)
;
_computing_publication_material 'PLATON (Spek, 2003)'
_computing_structure_refinement 'SHELXL-2013 (Sheldrick, 2013)'
_computing_structure_solution 'SHELXS-97 (Sheldrick, 2008)'
_diffrn_ambient_temperature 140
_diffrn_detector_area_resol_mean 16.0839
_diffrn_measured_fraction_theta_full 0.999
_diffrn_measured_fraction_theta_max 0.996
_diffrn_measurement_device_type 'Xcalibur, Eos, Nova'
_diffrn_measurement_method '\w scans'
_diffrn_radiation_monochromator mirror
_diffrn_radiation_probe x-ray
_diffrn_radiation_source 'Mova (Mo) X-ray Source'
_diffrn_radiation_type MoK\a
_diffrn_radiation_wavelength 0.71073
_diffrn_reflns_av_R_equivalents 0.0506
_diffrn_reflns_av_sigmaI/netI 0.0655
_diffrn_reflns_limit_h_max 11
_diffrn_reflns_limit_h_min -11
_diffrn_reflns_limit_k_max 47
_diffrn_reflns_limit_k_min -45
_diffrn_reflns_limit_l_max 21
_diffrn_reflns_limit_l_min -21
_diffrn_reflns_number 38087
_diffrn_reflns_reduction_process
;
;
_diffrn_reflns_theta_full 25.24
_diffrn_reflns_theta_max 27.52
_diffrn_reflns_theta_min 2.40
_exptl_absorpt_coefficient_mu 0.085
_exptl_absorpt_correction_T_max 0.999
_exptl_absorpt_correction_T_min 0.998
_exptl_absorpt_correction_type analytical
_exptl_absorpt_process_details
;
CrysAlisPro, Agilent Technologies,
Version 1.171.36.20 (release 27-06-2012 CrysAlis171 .NET)
(compiled Jul 11 2012,15:38:31)
Analytical numeric absorption correction using a multifaceted crystal
            model based on expressions derived by R.C. Clark & J.S. Reid.
(Clark, R. C. & Reid, J. S. (1995). Acta Cryst. A51, 887-897)
;
_exptl_crystal_colour colourless
_exptl_crystal_density_diffrn 1.298
_exptl_crystal_density_method 'Not Measured'
_exptl_crystal_description block
_exptl_crystal_F_000 2268
_exptl_crystal_size_max 0.5
_exptl_crystal_size_mid 0.3
_exptl_crystal_size_min 0.2
_refine_diff_density_max 0.248
_refine_diff_density_min -0.277
_refine_diff_density_rms 0.055
_refine_ls_extinction_method none
_refine_ls_goodness_of_fit_ref 1.034
_refine_ls_hydrogen_treatment refall
_refine_ls_matrix_type full
_refine_ls_number_parameters 970
_refine_ls_number_reflns 12593
_refine_ls_number_restraints 0
_refine_ls_restrained_S_all 1.034
_refine_ls_R_factor_all 0.1052
_refine_ls_R_factor_gt 0.0672
_refine_ls_shift/su_max 0.001
_refine_ls_shift/su_mean 0.000
_refine_ls_structure_factor_coef Fsqd
_refine_ls_weighting_details ' W=1/[\S^2^(FO^2^)+(0.0475P)^2^+3.2803P]  WHERE P=(FO^2^+2FC^2^)/3 '
_refine_ls_weighting_scheme calc
_refine_ls_wR_factor_gt 0.1407
_refine_ls_wR_factor_ref 0.1643
_reflns_number_gt 8330
_reflns_number_total 12593
_reflns_threshold_expression >2sigma(I)
_cod_duplicate_entry 1513570
_cod_data_source_file lc5058sup1.cif
_cod_data_source_block III_140K
_cod_original_sg_symbol_H-M 'P 21/n'
_cod_database_code 1513571

loop_
_symmetry_equiv_pos_site_id
_symmetry_equiv_pos_as_xyz
1 x,y,z
2 1/2-x,1/2+y,1/2-z
3 -x,-y,-z
4 1/2+x,1/2-y,1/2+z

loop_
_atom_site_aniso_label
_atom_site_aniso_U_11
_atom_site_aniso_U_22
_atom_site_aniso_U_33
_atom_site_aniso_U_23
_atom_site_aniso_U_13
_atom_site_aniso_U_12
N1 0.0266(11) 0.0398(13) 0.0320(11) -0.0030(10) 0.0085(9) 0.0043(10)
N2 0.0266(11) 0.0326(12) 0.0352(11) 0.0035(9) 0.0114(9) 0.0026(9)
C1 0.0220(13) 0.0360(15) 0.0352(13) -0.0024(11) 0.0052(10) 0.0009(11)
C2 0.0243(12) 0.0357(15) 0.0272(12) -0.0029(11) 0.0024(10) 0.0035(11)
C3 0.0367(15) 0.060(2) 0.0242(12) 0.0001(13) 0.0113(11) 0.0075(14)
C4 0.0288(14) 0.0568(19) 0.0230(12) 0.0013(12) 0.0049(10) 0.0075(13)
C5 0.0212(11) 0.0246(12) 0.0244(11) 0.0014(9) 0.0050(9) -0.0017(10)
C6 0.0214(11) 0.0242(12) 0.0240(11) -0.0039(9) 0.0034(9) -0.0021(10)
C7 0.0242(13) 0.0480(17) 0.0265(12) 0.0044(12) 0.0050(10) 0.0063(12)
C8 0.0271(13) 0.0321(14) 0.0274(12) 0.0052(11) 0.0053(10) 0.0033(11)
C9 0.0318(14) 0.060(2) 0.0272(13) 0.0051(13) 0.0097(11) 0.0052(14)
C10 0.0254(13) 0.0344(15) 0.0374(14) -0.0009(12) 0.0049(11) 0.0054(12)
N3 0.0275(11) 0.0330(12) 0.0318(11) -0.0029(9) 0.0090(9) -0.0002(9)
N4 0.0265(11) 0.0317(12) 0.0347(11) 0.0034(9) 0.0078(9) -0.0007(9)
C18 0.0281(13) 0.0376(15) 0.0296(12) 0.0003(11) 0.0079(10) -0.0019(12)
C19 0.0213(12) 0.0355(15) 0.0268(12) -0.0017(11) 0.0027(9) -0.0023(11)
C20 0.0218(12) 0.0251(12) 0.0276(11) 0.0031(10) 0.0034(9) 0.0022(10)
C21 0.0266(13) 0.0330(14) 0.0285(12) -0.0020(11) 0.0016(10) -0.0034(11)
C22 0.0294(14) 0.0351(15) 0.0355(13) -0.0004(12) 0.0060(11) -0.0063(12)
C23 0.0237(12) 0.0226(12) 0.0266(11) 0.0002(10) 0.0041(9) 0.0012(10)
C24 0.0250(12) 0.0398(15) 0.0254(12) 0.0014(11) 0.0035(10) -0.0003(11)
C25 0.0225(12) 0.0385(15) 0.0291(12) -0.0037(11) 0.0021(10) -0.0004(11)
C26 0.0280(13) 0.0405(16) 0.0264(12) -0.0015(11) 0.0014(10) -0.0028(12)
C27 0.0329(14) 0.0493(18) 0.0275(13) -0.0044(12) 0.0067(11) -0.0048(13)
N5 0.0304(12) 0.0458(14) 0.0362(12) 0.0050(11) 0.0086(9) -0.0019(11)
C28 0.0280(14) 0.0568(19) 0.0332(13) 0.0013(13) 0.0015(11) -0.0104(14)
C29 0.0304(14) 0.0498(18) 0.0235(12) 0.0008(12) 0.0034(10) -0.0057(13)
C30 0.0233(12) 0.0214(12) 0.0252(11) 0.0019(9) 0.0036(9) 0.0033(10)
C31 0.0309(14) 0.0552(19) 0.0248(12) -0.0057(12) 0.0056(11) -0.0054(13)
C32 0.0344(15) 0.068(2) 0.0269(13) -0.0037(13) 0.0113(11) -0.0022(14)
N6 0.0280(11) 0.0564(16) 0.0339(12) 0.0010(11) 0.0103(9) 0.0047(11)
N7 0.0303(12) 0.0421(14) 0.0355(12) 0.0027(10) 0.0118(9) 0.0055(10)
C40 0.0328(14) 0.0432(17) 0.0275(13) 0.0014(12) 0.0089(11) 0.0053(12)
C41 0.0275(13) 0.0376(15) 0.0236(11) -0.0003(11) 0.0017(10) 0.0028(12)
C42 0.0250(12) 0.0219(12) 0.0234(11) 0.0020(9) 0.0036(9) 0.0019(10)
C43 0.0246(12) 0.0357(15) 0.0272(12) 0.0016(11) 0.0043(10) 0.0006(11)
C44 0.0250(13) 0.0385(16) 0.0344(13) 0.0044(12) 0.0051(10) 0.0005(12)
C45 0.0216(12) 0.0261(13) 0.0245(11) -0.0010(10) 0.0031(9) -0.0012(10)
C46 0.0276(13) 0.0313(14) 0.0270(12) 0.0060(11) 0.0057(10) 0.0036(11)
C47 0.0250(13) 0.0428(17) 0.0356(13) 0.0061(12) 0.0074(11) 0.0096(12)
C48 0.0283(14) 0.0583(19) 0.0265(12) 0.0009(13) 0.0053(10) -0.0019(13)
C49 0.0229(12) 0.0390(15) 0.0237(11) 0.0024(11) 0.0013(9) -0.0012(11)
N8 0.0235(10) 0.0365(13) 0.0342(11) 0.0048(10) 0.0091(9) 0.0020(10)
N9 0.0290(11) 0.0324(12) 0.0349(11) -0.0034(9) 0.0089(9) 0.0036(10)
C57 0.0242(13) 0.0437(16) 0.0268(12) -0.0016(11) 0.0004(10) 0.0043(12)
C58 0.0240(12) 0.0224(12) 0.0245(11) -0.0014(9) 0.0025(9) 0.0010(10)
C59 0.0235(12) 0.0312(14) 0.0263(11) -0.0004(10) -0.0006(10) 0.0006(11)
C60 0.0333(14) 0.0317(14) 0.0269(12) -0.0021(11) 0.0063(10) 0.0026(11)
C61 0.0196(11) 0.0264(13) 0.0247(11) -0.0005(10) 0.0017(9) -0.0004(10)
C62 0.0252(12) 0.0343(14) 0.0258(12) 0.0043(11) 0.0035(10) 0.0056(11)
C63 0.0254(13) 0.0352(15) 0.0303(12) 0.0058(11) 0.0045(10) 0.0032(11)
C64 0.0240(13) 0.0344(15) 0.0315(12) 0.0073(11) 0.0029(10) 0.0025(11)
C65 0.0282(13) 0.0415(16) 0.0302(13) 0.0067(12) 0.0065(10) -0.0003(12)
C66 0.0226(13) 0.0491(18) 0.0330(13) -0.0014(12) 0.0021(10) 0.0058(12)
O1 0.0348(10) 0.0248(9) 0.0388(10) 0.0011(8) 0.0159(8) -0.0054(8)
O2 0.0342(10) 0.0235(9) 0.0477(11) 0.0018(8) 0.0180(8) 0.0031(8)
C11 0.0259(13) 0.0315(15) 0.0327(13) -0.0027(11) 0.0096(11) -0.0010(12)
C12 0.0254(12) 0.0229(12) 0.0233(11) -0.0011(9) 0.0034(9) 0.0013(10)
C13 0.0209(11) 0.0286(13) 0.0203(10) 0.0013(10) 0.0047(9) 0.0002(10)
C14 0.0246(12) 0.0214(12) 0.0205(10) 0.0007(9) 0.0013(9) -0.0044(10)
C15 0.0265(12) 0.0217(12) 0.0225(11) -0.0035(9) 0.0032(9) 0.0011(10)
C16 0.0208(11) 0.0281(13) 0.0194(10) -0.0025(9) 0.0013(8) -0.0011(10)
C17 0.0236(12) 0.0229(12) 0.0231(11) 0.0004(10) 0.0031(9) -0.0049(10)
O3 0.0256(9) 0.0243(9) 0.0423(10) -0.0034(8) 0.0093(7) -0.0042(7)
O4 0.0309(9) 0.0225(9) 0.0388(10) -0.0024(7) 0.0143(8) 0.0012(8)
C33 0.0247(14) 0.0343(16) 0.0387(14) -0.0009(13) 0.0101(11) -0.0012(12)
C34 0.0214(11) 0.0238(12) 0.0209(10) 0.0034(9) 0.0008(9) -0.0013(10)
C35 0.0209(11) 0.0287(13) 0.0192(10) 0.0012(9) 0.0042(8) -0.0001(10)
C36 0.0232(12) 0.0224(12) 0.0273(11) -0.0045(10) 0.0054(9) 0.0010(10)
C37 0.0230(12) 0.0223(12) 0.0217(10) -0.0001(9) -0.0010(9) -0.0041(10)
C38 0.0202(12) 0.0264(13) 0.0225(11) -0.0004(9) 0.0051(9) 0.0014(10)
C39 0.0238(12) 0.0209(12) 0.0189(10) -0.0008(9) 0.0018(9) 0.0004(10)
O5 0.0291(9) 0.0239(9) 0.0408(10) -0.0015(8) 0.0111(8) -0.0064(8)
O6 0.0307(9) 0.0223(9) 0.0360(9) -0.0041(7) 0.0131(7) -0.0009(7)
C50 0.0251(13) 0.0291(14) 0.0382(14) -0.0020(12) 0.0125(11) -0.0035(11)
C51 0.0260(12) 0.0228(12) 0.0184(10) -0.0015(9) 0.0010(9) 0.0016(10)
C52 0.0237(12) 0.0210(12) 0.0223(11) 0.0025(9) 0.0035(9) -0.0023(10)
C53 0.0216(11) 0.0278(13) 0.0203(10) 0.0020(9) 0.0039(9) -0.0002(10)
C54 0.0242(12) 0.0241(13) 0.0266(11) -0.0011(10) 0.0064(9) 0.0010(10)
C55 0.0225(11) 0.0222(12) 0.0232(11) 0.0008(9) 0.0027(9) -0.0033(10)
C56 0.0190(11) 0.0265(13) 0.0222(11) 0.0010(9) 0.0051(9) -0.0013(10)

loop_
_atom_site_label
_atom_site_type_symbol
_atom_site_thermal_displace_type
_atom_site_fract_x
_atom_site_fract_y
_atom_site_fract_z
_atom_site_occupancy
_atom_site_U_iso_or_equiv
_atom_site_calc_flag
N1 N Uani 0.2618(2) 0.79179(6) 0.65147(12) 1.000 0.0324(7) d
N2 N Uani 0.8824(2) 0.74557(6) 0.46066(12) 1.000 0.0308(7) d
C1 C Uani 0.8944(3) 0.75097(7) 0.54140(15) 1.000 0.0310(8) d
C2 C Uani 0.7767(3) 0.75950(7) 0.58146(15) 1.000 0.0292(8) d
C3 C Uani 0.7480(3) 0.74810(9) 0.41943(15) 1.000 0.0396(9) d
C4 C Uani 0.6253(3) 0.75706(8) 0.45426(15) 1.000 0.0361(9) d
C5 C Uani 0.6384(2) 0.76324(6) 0.53763(13) 1.000 0.0232(7) d
C6 C Uani 0.5087(2) 0.77355(6) 0.57725(13) 1.000 0.0232(7) d
C7 C Uani 0.4939(3) 0.76140(8) 0.65540(15) 1.000 0.0328(8) d
C8 C Uani 0.3959(3) 0.79505(7) 0.53733(15) 1.000 0.0287(8) d
C9 C Uani 0.3706(3) 0.77104(9) 0.68916(16) 1.000 0.0391(9) d
C10 C Uani 0.2768(3) 0.80338(8) 0.57622(16) 1.000 0.0323(8) d
N3 N Uani -0.3059(2) 0.58399(6) 1.09124(12) 1.000 0.0303(7) d
N4 N Uani 0.3135(2) 0.63038(6) 0.89798(12) 1.000 0.0306(7) d
C18 C Uani 0.2026(3) 0.61013(8) 0.86000(15) 1.000 0.0314(8) d
C19 C Uani 0.0798(3) 0.60072(7) 0.89410(14) 1.000 0.0279(8) d
C20 C Uani 0.0670(2) 0.61216(7) 0.97302(13) 1.000 0.0248(7) d
C21 C Uani 0.1811(3) 0.63344(7) 1.01320(15) 1.000 0.0296(8) d
C22 C Uani 0.2997(3) 0.64165(8) 0.97374(16) 1.000 0.0332(8) d
C23 C Uani -0.0619(2) 0.60189(6) 1.01328(13) 1.000 0.0242(7) d
C24 C Uani -0.1967(3) 0.59313(7) 0.96907(14) 1.000 0.0301(8) d
C25 C Uani -0.3143(3) 0.58463(7) 1.00978(14) 1.000 0.0302(8) d
C26 C Uani -0.0530(3) 0.60087(8) 1.09805(14) 1.000 0.0319(8) d
C27 C Uani -0.1752(3) 0.59195(8) 1.13323(15) 1.000 0.0363(9) d
N5 N Uani 0.6627(2) 0.47585(7) 0.07082(13) 1.000 0.0371(7) d
C28 C Uani 0.6821(3) 0.47290(9) -0.00673(16) 1.000 0.0396(9) d
C29 C Uani 0.8104(3) 0.48145(8) -0.03679(15) 1.000 0.0346(9) d
C30 C Uani 0.9298(2) 0.49499(6) 0.01470(13) 1.000 0.0233(7) d
C31 C Uani 0.9106(3) 0.49828(8) 0.09612(15) 1.000 0.0368(9) d
C32 C Uani 0.7785(3) 0.48858(9) 0.12037(16) 1.000 0.0424(9) d
N6 N Uani 0.7857(2) 0.31760(7) 0.38913(13) 1.000 0.0389(8) d
N7 N Uani 0.1250(2) 0.35882(6) 0.54868(13) 1.000 0.0353(7) d
C40 C Uani 0.2545(3) 0.35779(8) 0.59698(15) 1.000 0.0341(9) d
C41 C Uani 0.3858(3) 0.35021(7) 0.56971(14) 1.000 0.0297(8) d
C42 C Uani 0.3879(2) 0.34282(6) 0.48730(13) 1.000 0.0234(7) d
C43 C Uani 0.2548(3) 0.34352(7) 0.43687(15) 1.000 0.0291(8) d
C44 C Uani 0.1281(3) 0.35139(8) 0.46984(15) 1.000 0.0325(8) d
C45 C Uani 0.5256(2) 0.33419(7) 0.45424(13) 1.000 0.0241(7) d
C46 C Uani 0.6434(3) 0.31668(7) 0.50043(15) 1.000 0.0285(8) d
C47 C Uani 0.7685(3) 0.30950(8) 0.46625(16) 1.000 0.0342(8) d
C48 C Uani 0.6721(3) 0.33434(9) 0.34478(15) 1.000 0.0376(9) d
C49 C Uani 0.5432(3) 0.34324(7) 0.37381(14) 1.000 0.0287(7) d
N8 N Uani 0.1887(2) 0.57674(6) 0.58157(12) 1.000 0.0309(7) d
N9 N Uani 0.8119(2) 0.54224(6) 0.38343(12) 1.000 0.0317(7) d
C57 C Uani 0.6999(3) 0.54862(8) 0.50467(15) 1.000 0.0319(8) d
C58 C Uani 0.5627(2) 0.55411(6) 0.46063(13) 1.000 0.0237(7) d
C59 C Uani 0.5535(3) 0.55279(7) 0.37595(14) 1.000 0.0274(7) d
C60 C Uani 0.6792(3) 0.54682(7) 0.34079(15) 1.000 0.0304(8) d
C61 C Uani 0.4325(2) 0.56153(7) 0.50177(13) 1.000 0.0237(7) d
C62 C Uani 0.3125(3) 0.58126(7) 0.46376(14) 1.000 0.0284(7) d
C63 C Uani 0.1948(3) 0.58819(7) 0.50483(14) 1.000 0.0302(8) d
C64 C Uani 0.4258(3) 0.54956(7) 0.58133(15) 1.000 0.0301(8) d
C65 C Uani 0.3041(3) 0.55761(8) 0.61755(15) 1.000 0.0331(8) d
C66 C Uani 0.8196(3) 0.54315(8) 0.46482(15) 1.000 0.0351(9) d
O1 O Uani 0.02758(18) 0.40989(5) 0.32165(10) 1.000 0.0318(6) d
O2 O Uani 0.05751(19) 0.54226(5) 0.30823(11) 1.000 0.0340(6) d
C11 C Uani 0.4290(3) 0.46728(8) 0.20436(16) 1.000 0.0295(8) d
C12 C Uani 0.1101(2) 0.50788(6) 0.29647(13) 1.000 0.0239(7) d
C13 C Uani 0.0377(2) 0.47633(7) 0.31745(13) 1.000 0.0231(7) d
C14 C Uani 0.0935(2) 0.44174(6) 0.30247(13) 1.000 0.0223(7) d
C15 C Uani 0.2220(2) 0.43879(7) 0.26715(13) 1.000 0.0236(7) d
C16 C Uani 0.2932(2) 0.47027(7) 0.24528(12) 1.000 0.0229(7) d
C17 C Uani 0.2372(2) 0.50482(7) 0.26016(13) 1.000 0.0232(7) d
O3 O Uani 0.56744(18) 0.62949(5) 0.82942(10) 1.000 0.0303(5) d
O4 O Uani 0.61199(18) 0.76073(4) 0.87034(10) 1.000 0.0299(5) d
C33 C Uani 0.9995(3) 0.69318(8) 0.76193(18) 1.000 0.0320(8) d
C34 C Uani 0.7959(2) 0.72682(7) 0.81755(13) 1.000 0.0222(6) d
C35 C Uani 0.8539(2) 0.69394(7) 0.79328(13) 1.000 0.0228(7) d
C36 C Uani 0.7763(2) 0.66132(7) 0.79943(14) 1.000 0.0241(7) d
C37 C Uani 0.6411(2) 0.66200(6) 0.82850(13) 1.000 0.0227(7) d
C38 C Uani 0.5844(2) 0.69492(6) 0.85336(13) 1.000 0.0228(7) d
C39 C Uani 0.6625(2) 0.72734(6) 0.84810(12) 1.000 0.0213(7) d
O5 O Uani 0.51448(18) 0.70657(5) 0.22719(10) 1.000 0.0307(5) d
O6 O Uani 0.46109(18) 0.57615(4) 0.17579(10) 1.000 0.0289(5) d
C50 C Uani 0.0851(3) 0.64267(8) 0.29712(17) 1.000 0.0300(8) d
C51 C Uani 0.4144(2) 0.60914(6) 0.20237(12) 1.000 0.0226(7) d
C52 C Uani 0.2828(2) 0.60909(7) 0.23535(13) 1.000 0.0223(7) d
C53 C Uani 0.2286(2) 0.64185(7) 0.26304(13) 1.000 0.0231(7) d
C54 C Uani 0.3067(2) 0.67438(7) 0.25820(14) 1.000 0.0247(7) d
C55 C Uani 0.4397(2) 0.67421(6) 0.22718(13) 1.000 0.0227(7) d
C56 C Uani 0.4937(2) 0.64149(6) 0.19844(13) 1.000 0.0224(7) d
H1 H Uiso 0.998(3) 0.7487(8) 0.5716(17) 1.000 0.049(8) d
H2 H Uiso 0.793(3) 0.7643(7) 0.6389(16) 1.000 0.039(7) d
H3 H Uiso 0.738(3) 0.7421(8) 0.3608(17) 1.000 0.050(8) d
H4 H Uiso 0.532(3) 0.7576(8) 0.4220(16) 1.000 0.043(8) d
H7 H Uiso 0.571(3) 0.7461(8) 0.6867(16) 1.000 0.044(8) d
H8 H Uiso 0.405(3) 0.8054(7) 0.4856(16) 1.000 0.037(7) d
H9 H Uiso 0.356(3) 0.7618(8) 0.7446(16) 1.000 0.043(8) d
H10 H Uiso 0.197(3) 0.8186(8) 0.5476(16) 1.000 0.046(8) d
H18 H Uiso 0.215(3) 0.6015(7) 0.8056(16) 1.000 0.039(7) d
H19 H Uiso 0.002(3) 0.5851(8) 0.8631(16) 1.000 0.045(8) d
H21 H Uiso 0.182(3) 0.6430(8) 1.0699(17) 1.000 0.049(8) d
H22 H Uiso 0.382(3) 0.6571(7) 1.0020(15) 1.000 0.035(7) d
H24 H Uiso -0.213(3) 0.5932(7) 0.9070(16) 1.000 0.043(8) d
H25 H Uiso -0.410(3) 0.5781(7) 0.9780(15) 1.000 0.038(7) d
H26 H Uiso 0.039(3) 0.6074(7) 1.1328(15) 1.000 0.033(7) d
H27 H Uiso -0.171(3) 0.5912(8) 1.1931(18) 1.000 0.055(9) d
H28 H Uiso 0.597(3) 0.4618(7) -0.0443(15) 1.000 0.040(7) d
H29 H Uiso 0.817(3) 0.4795(8) -0.0942(16) 1.000 0.045(8) d
H31 H Uiso 0.990(3) 0.5065(8) 0.1387(17) 1.000 0.050(8) d
H32 H Uiso 0.765(3) 0.4913(9) 0.1795(19) 1.000 0.063(9) d
H40 H Uiso 0.254(2) 0.3632(7) 0.6588(15) 1.000 0.032(7) d
H41 H Uiso 0.473(2) 0.3513(6) 0.6077(14) 1.000 0.023(6) d
H43 H Uiso 0.248(3) 0.3392(7) 0.3783(15) 1.000 0.035(7) d
H44 H Uiso 0.032(3) 0.3524(7) 0.4329(15) 1.000 0.036(7) d
H46 H Uiso 0.635(3) 0.3081(7) 0.5574(16) 1.000 0.044(8) d
H47 H Uiso 0.849(3) 0.2959(8) 0.4986(16) 1.000 0.045(8) d
H48 H Uiso 0.685(3) 0.3398(8) 0.2859(17) 1.000 0.050(8) d
H49 H Uiso 0.462(3) 0.3549(7) 0.3371(15) 1.000 0.039(7) d
H57 H Uiso 0.717(3) 0.5485(7) 0.5645(16) 1.000 0.041(8) d
H59 H Uiso 0.462(3) 0.5558(7) 0.3405(15) 1.000 0.034(7) d
H60 H Uiso 0.672(2) 0.5465(6) 0.2802(14) 1.000 0.026(6) d
H62 H Uiso 0.311(3) 0.5907(7) 0.4080(16) 1.000 0.039(7) d
H63 H Uiso 0.109(3) 0.6034(8) 0.4796(16) 1.000 0.042(8) d
H64 H Uiso 0.508(3) 0.5348(8) 0.6107(16) 1.000 0.049(8) d
H65 H Uiso 0.299(3) 0.5507(8) 0.6764(17) 1.000 0.048(8) d
H66 H Uiso 0.920(3) 0.5411(7) 0.4949(15) 1.000 0.033(7) d
H1A H Uiso -0.052(3) 0.4173(9) 0.357(2) 1.000 0.077(11) d
H2A H Uiso -0.040(3) 0.5413(9) 0.3367(19) 1.000 0.071(10) d
H11A H Uiso 0.502(3) 0.4840(8) 0.2252(16) 1.000 0.040(8) d
H11B H Uiso 0.409(3) 0.4716(8) 0.1454(18) 1.000 0.054(9) d
H11C H Uiso 0.477(3) 0.4412(9) 0.2121(17) 1.000 0.055(9) d
H13 H Uiso -0.053(2) 0.4787(6) 0.3442(13) 1.000 0.020(6) d
H15 H Uiso 0.262(2) 0.4141(7) 0.2586(14) 1.000 0.028(6) d
H17 H Uiso 0.281(2) 0.5258(7) 0.2438(14) 1.000 0.027(7) d
H3A H Uiso 0.473(3) 0.6333(8) 0.8541(17) 1.000 0.059(9) d
H4A H Uiso 0.526(3) 0.7582(8) 0.9020(18) 1.000 0.060(9) d
H33A H Uiso 1.025(3) 0.7160(9) 0.7404(17) 1.000 0.048(8) d
H33B H Uiso 1.079(3) 0.6882(8) 0.8055(19) 1.000 0.059(9) d
H33C H Uiso 1.008(3) 0.6730(9) 0.7235(19) 1.000 0.059(9) d
H34 H Uiso 0.847(3) 0.7496(7) 0.8124(15) 1.000 0.034(7) d
H36 H Uiso 0.815(3) 0.6374(7) 0.7820(14) 1.000 0.033(7) d
H38 H Uiso 0.490(3) 0.6964(7) 0.8739(14) 1.000 0.031(7) d
H5 H Uiso 0.606(3) 0.7041(9) 0.1981(19) 1.000 0.065(10) d
H6 H Uiso 0.550(3) 0.5788(9) 0.1432(18) 1.000 0.066(10) d
H50A H Uiso 0.052(3) 0.6167(8) 0.3082(16) 1.000 0.042(8) d
H50B H Uiso 0.090(3) 0.6578(8) 0.3488(18) 1.000 0.055(9) d
H50C H Uiso 0.005(3) 0.6530(8) 0.2598(17) 1.000 0.046(8) d
H52 H Uiso 0.232(2) 0.5866(7) 0.2405(14) 1.000 0.027(6) d
H54 H Uiso 0.271(2) 0.6968(6) 0.2783(13) 1.000 0.020(6) d
H56 H Uiso 0.588(2) 0.6419(7) 0.1746(14) 1.000 0.029(6) d

loop_
_atom_type_symbol
_atom_type_description
_atom_type_scat_dispersion_real
_atom_type_scat_dispersion_imag
_atom_type_scat_source
C C 0.0033 0.0016 ' International Tables Vol C Tables 4.2.6.8 and 6.1.1.4'
H H 0.0000 0.0000 ' International Tables Vol C Tables 4.2.6.8 and 6.1.1.4'
N N 0.0061 0.0033 ' International Tables Vol C Tables 4.2.6.8 and 6.1.1.4'
O O 0.0106 0.0060 ' International Tables Vol C Tables 4.2.6.8 and 6.1.1.4'

loop_
_geom_angle_atom_site_label_1
_geom_angle_atom_site_label_2
_geom_angle_atom_site_label_3
_geom_angle
_geom_angle_site_symmetry_1
_geom_angle_site_symmetry_3
_geom_angle_publ_flag
C9 N1 C10 116.4(2) . . yes
C1 N2 C3 116.5(2) . . yes
C14 O1 H1A 106.6(18) . . no
C12 O2 H2A 111.7(18) . . no
C25 N3 C27 116.4(2) . . yes
C18 N4 C22 116.2(2) . . yes
C37 O3 H3A 109.9(16) . . no
C39 O4 H4A 112.3(17) . . no
C28 N5 C32 114.9(2) . . yes
C55 O5 H5 111.8(18) . . no
C51 O6 H6 113.0(18) . . no
C47 N6 C48 115.9(2) . . yes
C40 N7 C44 116.1(2) . . yes
C63 N8 C65 116.6(2) . . yes
C60 N9 C66 116.6(2) . . yes
N2 C1 C2 123.3(2) . . yes
C1 C2 C5 119.8(2) . . no
N2 C3 C4 124.1(2) . . yes
C3 C4 C5 119.4(2) . . no
C2 C5 C6 122.0(2) . . no
C2 C5 C4 117.1(2) . . no
C4 C5 C6 120.9(2) . . no
C7 C6 C8 117.3(2) . . no
C5 C6 C8 121.6(2) . . no
C5 C6 C7 121.2(2) . . no
C6 C7 C9 119.2(2) . . no
C6 C8 C10 119.4(2) . . no
N1 C9 C7 124.1(2) . . yes
N1 C10 C8 123.7(2) . . yes
N2 C1 H1 115.0(16) . . no
C2 C1 H1 121.8(16) . . no
C1 C2 H2 119.4(17) . . no
C5 C2 H2 120.8(17) . . no
C4 C3 H3 119.5(16) . . no
N2 C3 H3 116.4(16) . . no
C5 C4 H4 120.4(17) . . no
C3 C4 H4 120.1(17) . . no
C9 C7 H7 120.1(16) . . no
C6 C7 H7 120.7(16) . . no
C10 C8 H8 120.6(17) . . no
C6 C8 H8 119.9(17) . . no
N1 C9 H9 115.4(16) . . no
C7 C9 H9 120.5(16) . . no
N1 C10 H10 117.2(16) . . no
C8 C10 H10 119.1(16) . . no
N4 C18 C19 124.0(2) . . yes
C18 C19 C20 119.5(2) . . no
C19 C20 C21 117.2(2) . . no
C19 C20 C23 121.5(2) . . no
C21 C20 C23 121.3(2) . . no
C20 C21 C22 119.1(2) . . no
N4 C22 C21 124.0(2) . . yes
C20 C23 C26 121.1(2) . . no
C20 C23 C24 122.1(2) . . no
C24 C23 C26 116.7(2) . . no
C23 C24 C25 119.7(2) . . no
N3 C25 C24 123.5(2) . . yes
C23 C26 C27 119.6(2) . . no
N3 C27 C26 124.2(2) . . yes
N4 C18 H18 115.5(16) . . no
C19 C18 H18 120.4(16) . . no
C20 C19 H19 120.3(16) . . no
C18 C19 H19 120.2(16) . . no
C22 C21 H21 117.7(16) . . no
C20 C21 H21 123.2(16) . . no
C21 C22 H22 119.7(15) . . no
N4 C22 H22 116.3(15) . . no
C23 C24 H24 122.0(16) . . no
C25 C24 H24 118.3(16) . . no
N3 C25 H25 117.1(15) . . no
C24 C25 H25 119.5(15) . . no
C23 C26 H26 120.6(15) . . no
C27 C26 H26 119.8(15) . . no
N3 C27 H27 115.2(16) . . no
C26 C27 H27 120.7(17) . . no
N5 C28 C29 124.6(2) . . yes
C28 C29 C30 120.3(2) . . no
C29 C30 C30 122.5(2) . 3_765 no
C30 C30 C31 121.9(2) 3_765 . no
C29 C30 C31 115.6(2) . . no
C30 C31 C32 119.7(2) . . no
N5 C32 C31 124.9(2) . . yes
N5 C28 H28 115.6(15) . . no
C29 C28 H28 119.7(15) . . no
C30 C29 H29 118.8(17) . . no
C28 C29 H29 120.8(17) . . no
C32 C31 H31 117.7(16) . . no
C30 C31 H31 122.6(16) . . no
N5 C32 H32 115.9(16) . . no
C31 C32 H32 119.3(17) . . no
N7 C40 C41 124.0(2) . . yes
C40 C41 C42 119.4(2) . . no
C41 C42 C45 122.0(2) . . no
C43 C42 C45 120.8(2) . . no
C41 C42 C43 117.2(2) . . no
C42 C43 C44 119.3(2) . . no
N7 C44 C43 123.9(2) . . yes
C46 C45 C49 116.5(2) . . no
C42 C45 C46 122.4(2) . . no
C42 C45 C49 121.1(2) . . no
C45 C46 C47 119.6(2) . . no
N6 C47 C46 124.4(2) . . yes
N6 C48 C49 124.1(2) . . yes
C45 C49 C48 119.5(2) . . no
N7 C40 H40 117.2(11) . . no
C41 C40 H40 118.8(11) . . no
C42 C41 H41 122.2(13) . . no
C40 C41 H41 118.4(13) . . no
C44 C43 H43 118.8(16) . . no
C42 C43 H43 121.8(16) . . no
C43 C44 H44 119.2(15) . . no
N7 C44 H44 116.9(15) . . no
C47 C46 H46 120.2(16) . . no
C45 C46 H46 120.2(16) . . no
C46 C47 H47 118.8(16) . . no
N6 C47 H47 116.7(16) . . no
C49 C48 H48 120.5(16) . . no
N6 C48 H48 115.4(16) . . no
C45 C49 H49 120.5(16) . . no
C48 C49 H49 120.0(15) . . no
C58 C57 C66 120.1(2) . . no
C57 C58 C59 116.8(2) . . no
C59 C58 C61 121.8(2) . . no
C57 C58 C61 121.4(2) . . no
C58 C59 C60 119.3(2) . . no
N9 C60 C59 123.7(2) . . yes
C62 C61 C64 116.9(2) . . no
C58 C61 C62 121.8(2) . . no
C58 C61 C64 121.3(2) . . no
C61 C62 C63 120.0(2) . . no
N8 C63 C62 123.1(2) . . yes
C61 C64 C65 119.3(2) . . no
N8 C65 C64 124.2(2) . . yes
N9 C66 C57 123.4(2) . . yes
C58 C57 H57 122.8(16) . . no
C66 C57 H57 117.1(16) . . no
C60 C59 H59 118.3(16) . . no
C58 C59 H59 122.4(16) . . no
C59 C60 H60 118.8(11) . . no
N9 C60 H60 117.5(11) . . no
C61 C62 H62 120.8(16) . . no
C63 C62 H62 119.2(16) . . no
N8 C63 H63 115.5(16) . . no
C62 C63 H63 121.4(16) . . no
C65 C64 H64 120.8(15) . . no
C61 C64 H64 119.9(15) . . no
N8 C65 H65 114.7(16) . . no
C64 C65 H65 121.0(16) . . no
N9 C66 H66 114.9(15) . . no
C57 C66 H66 121.6(15) . . no
O2 C12 C17 118.2(2) . . yes
C13 C12 C17 120.2(2) . . no
O2 C12 C13 121.66(18) . . yes
C12 C13 C14 119.68(18) . . no
O1 C14 C15 117.6(2) . . yes
C13 C14 C15 120.0(2) . . no
O1 C14 C13 122.37(18) . . yes
C14 C15 C16 120.3(2) . . no
C11 C16 C15 120.6(2) . . no
C15 C16 C17 119.64(18) . . no
C11 C16 C17 119.7(2) . . no
C12 C17 C16 120.2(2) . . no
C16 C11 H11A 112.8(17) . . no
C16 C11 H11B 112.4(17) . . no
H11B C11 H11C 107(2) . . no
H11A C11 H11B 107(2) . . no
C16 C11 H11C 112.0(16) . . no
H11A C11 H11C 106(2) . . no
C14 C13 H13 120.5(13) . . no
C12 C13 H13 119.8(13) . . no
C14 C15 H15 119.0(12) . . no
C16 C15 H15 120.6(12) . . no
C16 C17 H17 120.3(13) . . no
C12 C17 H17 119.4(13) . . no
C35 C34 C39 120.7(2) . . no
C33 C35 C36 120.1(2) . . no
C34 C35 C36 119.10(18) . . no
C33 C35 C34 120.8(2) . . no
C35 C36 C37 120.1(2) . . no
C36 C37 C38 120.5(2) . . no
O3 C37 C38 122.21(18) . . yes
O3 C37 C36 117.3(2) . . yes
C37 C38 C39 119.39(18) . . no
C34 C39 C38 120.2(2) . . no
O4 C39 C34 117.42(19) . . yes
O4 C39 C38 122.38(17) . . yes
C35 C33 H33B 111.4(17) . . no
C35 C33 H33A 113.2(17) . . no
H33A C33 H33C 111(3) . . no
H33B C33 H33C 103(2) . . no
C35 C33 H33C 113.1(17) . . no
H33A C33 H33B 104(2) . . no
C35 C34 H34 120.0(16) . . no
C39 C34 H34 119.3(16) . . no
C35 C36 H36 120.7(16) . . no
C37 C36 H36 119.2(16) . . no
C37 C38 H38 122.6(15) . . no
C39 C38 H38 118.0(15) . . no
O6 C51 C56 122.31(17) . . yes
O6 C51 C52 117.00(19) . . yes
C52 C51 C56 120.7(2) . . no
C51 C52 C53 119.9(2) . . no
C50 C53 C52 120.9(2) . . no
C52 C53 C54 119.60(18) . . no
C50 C53 C54 119.5(2) . . no
C53 C54 C55 120.4(2) . . no
O5 C55 C54 117.9(2) . . yes
O5 C55 C56 121.95(18) . . yes
C54 C55 C56 120.2(2) . . no
C51 C56 C55 119.21(18) . . no
C53 C50 H50A 110.5(16) . . no
C53 C50 H50B 112.8(16) . . no
C53 C50 H50C 113.5(17) . . no
H50A C50 H50B 109(2) . . no
H50A C50 H50C 105(2) . . no
H50B C50 H50C 106(2) . . no
C51 C52 H52 120.1(13) . . no
C53 C52 H52 120.0(13) . . no
C53 C54 H54 119.8(12) . . no
C55 C54 H54 119.7(12) . . no
C51 C56 H56 121.4(15) . . no
C55 C56 H56 119.4(15) . . no

loop_
_geom_bond_atom_site_label_1
_geom_bond_atom_site_label_2
_geom_bond_distance
_geom_bond_site_symmetry_2
_geom_bond_publ_flag
N1 C9 1.339(4) . yes
N1 C10 1.342(3) . yes
O1 C14 1.364(3) . yes
N2 C3 1.335(3) . yes
O2 C12 1.362(3) . yes
N2 C1 1.343(3) . yes
O1 H1A 1.04(3) . no
O2 H2A 1.07(3) . no
N3 C25 1.343(3) . yes
N3 C27 1.339(3) . yes
O3 C37 1.363(3) . yes
N4 C22 1.344(3) . yes
O4 C39 1.367(3) . yes
N4 C18 1.345(3) . yes
O3 H3A 1.02(3) . no
O4 H4A 1.01(3) . no
O5 C55 1.362(3) . yes
N5 C28 1.327(3) . yes
N5 C32 1.338(3) . yes
O6 C51 1.366(3) . yes
O5 H5 1.03(3) . no
O6 H6 1.05(3) . no
N6 C48 1.341(4) . yes
N6 C47 1.343(3) . yes
N7 C40 1.345(3) . yes
N7 C44 1.339(3) . yes
N8 C63 1.347(3) . yes
N8 C65 1.341(3) . yes
N9 C60 1.338(3) . yes
N9 C66 1.343(3) . yes
C1 C2 1.383(4) . no
C2 C5 1.386(3) . no
C3 C4 1.378(4) . no
C4 C5 1.390(3) . no
C5 C6 1.489(3) . no
C6 C7 1.393(3) . no
C6 C8 1.394(3) . no
C7 C9 1.379(4) . no
C8 C10 1.381(4) . no
C1 H1 1.02(3) . no
C2 H2 0.96(3) . no
C3 H3 0.99(3) . no
C4 H4 0.95(3) . no
C7 H7 0.99(3) . no
C8 H8 0.95(3) . no
C9 H9 1.01(3) . no
C10 H10 0.99(3) . no
C18 C19 1.376(4) . no
C19 C20 1.393(3) . no
C20 C21 1.399(3) . no
C20 C23 1.488(3) . no
C21 C22 1.382(4) . no
C23 C26 1.398(3) . no
C23 C24 1.392(3) . no
C24 C25 1.388(4) . no
C26 C27 1.377(4) . no
C18 H18 0.98(3) . no
C19 H19 1.00(3) . no
C21 H21 1.00(3) . no
C22 H22 1.01(3) . no
C24 H24 1.02(3) . no
C25 H25 0.99(3) . no
C26 H26 0.99(3) . no
C27 H27 0.99(3) . no
C28 C29 1.381(4) . no
C29 C30 1.388(3) . no
C30 C30 1.490(3) 3_765 no
C30 C31 1.391(3) . no
C31 C32 1.380(4) . no
C28 H28 1.02(3) . no
C29 H29 0.97(3) . no
C31 H31 0.99(3) . no
C32 H32 1.01(3) . no
C40 C41 1.377(4) . no
C41 C42 1.396(3) . no
C42 C45 1.484(3) . no
C42 C43 1.388(3) . no
C43 C44 1.386(4) . no
C45 C49 1.405(3) . no
C45 C46 1.395(3) . no
C46 C47 1.378(4) . no
C48 C49 1.380(4) . no
C40 H40 1.05(2) . no
C41 H41 0.95(2) . no
C43 H43 0.98(2) . no
C44 H44 1.01(3) . no
C46 H46 1.01(3) . no
C47 H47 0.99(3) . no
C48 H48 1.02(3) . no
C49 H49 0.99(3) . no
C57 C66 1.376(4) . no
C57 C58 1.387(3) . no
C58 C59 1.396(3) . no
C58 C61 1.484(3) . no
C59 C60 1.384(4) . no
C61 C64 1.399(3) . no
C61 C62 1.395(3) . no
C62 C63 1.381(4) . no
C64 C65 1.375(4) . no
C57 H57 0.98(3) . no
C59 H59 0.97(3) . no
C60 H60 1.00(2) . no
C62 H62 0.99(3) . no
C63 H63 1.01(3) . no
C64 H64 1.00(3) . no
C65 H65 1.02(3) . no
C66 H66 0.99(3) . no
C11 C16 1.508(3) . no
C12 C13 1.393(3) . no
C12 C17 1.393(3) . no
C13 C14 1.392(3) . no
C14 C15 1.396(3) . no
C15 C16 1.390(3) . no
C16 C17 1.391(3) . no
C11 H11C 1.05(3) . no
C11 H11B 0.98(3) . no
C11 H11A 0.94(3) . no
C13 H13 1.003(19) . no
C15 H15 0.99(2) . no
C17 H17 0.92(2) . no
C33 C35 1.505(3) . no
C34 C35 1.390(3) . no
C34 C39 1.393(3) . no
C35 C36 1.394(3) . no
C36 C37 1.397(3) . no
C37 C38 1.389(3) . no
C38 C39 1.389(3) . no
C33 H33C 0.98(3) . no
C33 H33A 0.94(3) . no
C33 H33B 0.97(3) . no
C34 H34 0.96(3) . no
C36 H36 1.00(3) . no
C38 H38 0.98(3) . no
C50 C53 1.509(3) . no
C51 C56 1.390(3) . no
C51 C52 1.398(3) . no
C52 C53 1.392(3) . no
C53 C54 1.391(3) . no
C54 C55 1.393(3) . no
C55 C56 1.397(3) . no
C50 H50A 1.02(3) . no
C50 H50B 1.01(3) . no
C50 H50C 0.97(3) . no
C52 H52 0.95(2) . no
C54 H54 0.96(2) . no
C56 H56 1.003(19) . no

loop_
_geom_hbond_atom_site_label_D
_geom_hbond_atom_site_label_H
_geom_hbond_atom_site_label_A
_geom_hbond_distance_DH
_geom_hbond_distance_HA
_geom_hbond_distance_DA
_geom_hbond_angle_DHA
_geom_hbond_site_symmetry_A
_geom_hbond_publ_flag
O1 H1A N8 1.04(3) 1.74(3) 2.768(3) 172(3) 3_566 yes
O3 H3A N4 1.02(3) 1.73(3) 2.740(3) 169(3) . yes
O4 H4A N2 1.01(3) 1.75(3) 2.765(3) 178(2) 4_465 yes
O5 H5 N1 1.03(3) 1.73(3) 2.750(3) 170(3) 4_564 yes
O6 H6 N3 1.05(3) 1.69(3) 2.736(3) 179(3) 1_654 yes
C2 H2 O5 0.96(3) 2.57(3) 3.275(3) 130(2) 4_565 yes
C28 H28 O6 1.02(3) 2.57(3) 3.430(3) 142(2) 3_665 yes
C47 H47 O4 0.99(3) 2.50(3) 3.298(3) 137(2) 2_646 yes

loop_
_geom_torsion_atom_site_label_1
_geom_torsion_atom_site_label_2
_geom_torsion_atom_site_label_3
_geom_torsion_atom_site_label_4
_geom_torsion
_geom_torsion_site_symmetry_1
_geom_torsion_site_symmetry_3
_geom_torsion_site_symmetry_4
_geom_torsion_publ_flag
C10 N1 C9 C7 0.2(4) . . . no
C9 N1 C10 C8 0.0(4) . . . no
C1 N2 C3 C4 2.4(4) . . . no
C3 N2 C1 C2 -1.3(4) . . . no
C25 N3 C27 C26 0.7(4) . . . no
C27 N3 C25 C24 -0.3(4) . . . no
C18 N4 C22 C21 0.4(4) . . . no
C22 N4 C18 C19 -0.1(4) . . . no
C28 N5 C32 C31 -0.1(5) . . . no
C32 N5 C28 C29 0.9(5) . . . no
C47 N6 C48 C49 0.0(4) . . . no
C48 N6 C47 C46 1.2(4) . . . no
C44 N7 C40 C41 0.9(4) . . . no
C40 N7 C44 C43 -1.0(4) . . . no
C65 N8 C63 C62 -0.4(4) . . . no
C63 N8 C65 C64 0.6(4) . . . no
C60 N9 C66 C57 -0.3(4) . . . no
C66 N9 C60 C59 0.9(4) . . . no
N2 C1 C2 C5 -0.7(4) . . . no
C1 C2 C5 C6 -178.0(2) . . . no
C1 C2 C5 C4 1.7(4) . . . no
N2 C3 C4 C5 -1.4(5) . . . no
C3 C4 C5 C6 179.0(2) . . . no
C3 C4 C5 C2 -0.7(4) . . . no
C4 C5 C6 C8 -33.5(3) . . . no
C4 C5 C6 C7 145.1(3) . . . no
C2 C5 C6 C8 146.2(2) . . . no
C2 C5 C6 C7 -35.1(3) . . . no
C8 C6 C7 C9 -0.1(4) . . . no
C7 C6 C8 C10 0.3(4) . . . no
C5 C6 C8 C10 179.0(2) . . . no
C5 C6 C7 C9 -178.8(2) . . . no
C6 C7 C9 N1 -0.2(4) . . . no
C6 C8 C10 N1 -0.3(4) . . . no
N4 C18 C19 C20 -0.7(4) . . . no
C18 C19 C20 C21 1.0(4) . . . no
C18 C19 C20 C23 -178.5(2) . . . no
C21 C20 C23 C24 156.0(2) . . . no
C23 C20 C21 C22 178.8(2) . . . no
C19 C20 C23 C24 -24.6(4) . . . no
C19 C20 C21 C22 -0.6(4) . . . no
C19 C20 C23 C26 155.9(2) . . . no
C21 C20 C23 C26 -23.5(4) . . . no
C20 C21 C22 N4 -0.1(4) . . . no
C20 C23 C26 C27 178.7(2) . . . no
C24 C23 C26 C27 -0.8(4) . . . no
C26 C23 C24 C25 1.2(4) . . . no
C20 C23 C24 C25 -178.4(2) . . . no
C23 C24 C25 N3 -0.6(4) . . . no
C23 C26 C27 N3 -0.1(4) . . . no
N5 C28 C29 C30 -1.6(5) . . . no
C28 C29 C30 C31 1.3(4) . . . no
C28 C29 C30 C30 -179.4(2) . . 3_765 no
C29 C30 C30 C29 -180.0(2) . 3_765 3_765 no
C29 C30 C30 C31 0.7(4) . 3_765 3_765 no
C31 C30 C30 C31 180.0(2) . 3_765 3_765 no
C31 C30 C30 C29 -0.7(4) . 3_765 3_765 no
C30 C30 C31 C32 -179.9(2) 3_765 . . no
C29 C30 C31 C32 -0.5(4) . . . no
C30 C31 C32 N5 -0.1(5) . . . no
N7 C40 C41 C42 -0.4(4) . . . no
C40 C41 C42 C43 -0.1(3) . . . no
C40 C41 C42 C45 -179.5(2) . . . no
C41 C42 C45 C46 30.1(4) . . . no
C43 C42 C45 C49 30.4(3) . . . no
C41 C42 C45 C49 -150.2(2) . . . no
C45 C42 C43 C44 179.5(2) . . . no
C41 C42 C43 C44 0.0(4) . . . no
C43 C42 C45 C46 -149.3(2) . . . no
C42 C43 C44 N7 0.5(4) . . . no
C49 C45 C46 C47 0.5(4) . . . no
C46 C45 C49 C48 0.6(4) . . . no
C42 C45 C46 C47 -179.9(2) . . . no
C42 C45 C49 C48 -179.1(2) . . . no
C45 C46 C47 N6 -1.4(4) . . . no
N6 C48 C49 C45 -0.8(4) . . . no
C58 C57 C66 N9 -1.0(4) . . . no
C66 C57 C58 C59 1.6(4) . . . no
C66 C57 C58 C61 -177.6(2) . . . no
C57 C58 C61 C62 153.4(2) . . . no
C59 C58 C61 C64 155.4(2) . . . no
C57 C58 C61 C64 -25.5(4) . . . no
C59 C58 C61 C62 -25.8(4) . . . no
C57 C58 C59 C60 -1.1(4) . . . no
C61 C58 C59 C60 178.1(2) . . . no
C58 C59 C60 N9 -0.2(4) . . . no
C62 C61 C64 C65 0.0(4) . . . no
C58 C61 C62 C63 -178.7(2) . . . no
C58 C61 C64 C65 178.9(2) . . . no
C64 C61 C62 C63 0.2(4) . . . no
C61 C62 C63 N8 0.0(4) . . . no
C61 C64 C65 N8 -0.4(4) . . . no
O2 C12 C13 C14 178.4(2) . . . no
C17 C12 C13 C14 0.4(3) . . . no
O2 C12 C17 C16 -178.58(19) . . . no
C13 C12 C17 C16 -0.5(3) . . . no
C12 C13 C14 O1 180.00(19) . . . no
C12 C13 C14 C15 0.5(3) . . . no
O1 C14 C15 C16 179.17(19) . . . no
C13 C14 C15 C16 -1.3(3) . . . no
C14 C15 C16 C11 -177.8(2) . . . no
C14 C15 C16 C17 1.2(3) . . . no
C11 C16 C17 C12 178.7(2) . . . no
C15 C16 C17 C12 -0.3(3) . . . no
C39 C34 C35 C33 -178.7(2) . . . no
C39 C34 C35 C36 0.4(3) . . . no
C35 C34 C39 O4 -179.66(19) . . . no
C35 C34 C39 C38 -1.1(3) . . . no
C33 C35 C36 C37 -180.0(2) . . . no
C34 C35 C36 C37 1.0(3) . . . no
C35 C36 C37 O3 176.95(19) . . . no
C35 C36 C37 C38 -1.6(3) . . . no
O3 C37 C38 C39 -177.62(19) . . . no
C36 C37 C38 C39 0.8(3) . . . no
C37 C38 C39 O4 178.98(19) . . . no
C37 C38 C39 C34 0.5(3) . . . no
O6 C51 C52 C53 -179.55(19) . . . no
C56 C51 C52 C53 1.4(3) . . . no
O6 C51 C56 C55 -179.65(19) . . . no
C52 C51 C56 C55 -0.6(3) . . . no
C51 C52 C53 C50 178.6(2) . . . no
C51 C52 C53 C54 -0.5(3) . . . no
C50 C53 C54 C55 179.8(2) . . . no
C52 C53 C54 C55 -1.1(3) . . . no
C53 C54 C55 O5 -177.2(2) . . . no
C53 C54 C55 C56 1.9(3) . . . no
O5 C55 C56 C51 178.02(19) . . . no
C54 C55 C56 C51 -1.0(3) . . . no
